data_4300224
loop_
_publ_author_name
'Arnold L. Rheingold'
'Louise M. Liable-Sands'
'Swiatoslaw Trofimenko'

_publ_contact_author
;
     Dr. S. Trofimenko
     Department of Chemistry and Biochemistry
     University of Delaware, Newark, DE 19716
     USA
;
_publ_contact_author_email trofimen@udel.edu
_publ_contact_author_fax '+302 831 6335'
_publ_contact_author_phone '+302 831 0716'
_publ_section_title
;
Analogues of the Tp* Ligand Containing a 3-Me but Non-Methyl 5-R Groups
;
_journal_name_full 'Inorganic Chemistry'
_journal_page_first 1333
_journal_page_last 1335
_journal_paper_doi 10.1021/ic991239n
_journal_volume 39
_journal_year 2000
_chemical_formula_sum 'C45 H68 B2 Co N12'
_chemical_formula_weight 857.66
_space_group_IT_number 2
_symmetry_cell_setting Triclinic
_symmetry_space_group_name_Hall '-P 1'
_symmetry_space_group_name_H-M 'P -1'
_atom_sites_solution_hydrogens geom
_atom_sites_solution_primary direct
_atom_sites_solution_secondary difmap
_audit_creation_method SHELXL-97
_cell_angle_alpha 83.9944(4)
_cell_angle_beta 76.9762(3)
_cell_angle_gamma 74.8476(7)
_cell_formula_units_Z 2
_cell_length_a 11.2868(2)
_cell_length_b 11.8235(2)
_cell_length_c 19.2928(2)
_cell_measurement_temperature 193(2)
_cell_volume 2418.32(6)
_computing_cell_refinement 'Bruker SMART'
_computing_data_collection 'Bruker SMART'
_computing_data_reduction 'Bruker SHELXTL'
_computing_molecular_graphics 'Bruker SHELXTL'
_computing_publication_material 'Bruker SHELXTL'
_computing_structure_refinement 'SHELXL-97 (Sheldrick, 1997)'
_computing_structure_solution 'SHELXS-97 (Sheldrick, 1990)'
_diffrn_ambient_temperature 193(2)
_diffrn_measured_fraction_theta_full 0.898
_diffrn_measured_fraction_theta_max 0.898
_diffrn_measurement_device_type 'CCD area detector'
_diffrn_measurement_method 'phi and omega scans'
_diffrn_radiation_monochromator graphite
_diffrn_radiation_source 'fine-focus sealed tube'
_diffrn_radiation_type MoK\a
_diffrn_radiation_wavelength 0.71073
_diffrn_reflns_av_R_equivalents 0.0326
_diffrn_reflns_av_sigmaI/netI 0.0338
_diffrn_reflns_limit_h_max 14
_diffrn_reflns_limit_h_min -14
_diffrn_reflns_limit_k_max 15
_diffrn_reflns_limit_k_min -14
_diffrn_reflns_limit_l_max 25
_diffrn_reflns_limit_l_min -25
_diffrn_reflns_number 23318
_diffrn_reflns_theta_full 28.54
_diffrn_reflns_theta_max 28.54
_diffrn_reflns_theta_min 1.79
_exptl_absorpt_coefficient_mu 0.398
_exptl_absorpt_correction_T_max 0.9246
_exptl_absorpt_correction_T_min 0.8898
_exptl_absorpt_correction_type Empirical
_exptl_absorpt_process_details SADABS
_exptl_crystal_colour colorless
_exptl_crystal_density_diffrn 1.178
_exptl_crystal_density_method 'not measured'
_exptl_crystal_description block
_exptl_crystal_F_000 918
_exptl_crystal_size_max 0.30
_exptl_crystal_size_mid 0.25
_exptl_crystal_size_min 0.20
_refine_diff_density_max 0.460
_refine_diff_density_min -0.504
_refine_diff_density_rms 0.060
_refine_ls_extinction_method none
_refine_ls_goodness_of_fit_ref 1.248
_refine_ls_hydrogen_treatment mixed
_refine_ls_matrix_type full
_refine_ls_number_parameters 561
_refine_ls_number_reflns 11046
_refine_ls_number_restraints 0
_refine_ls_restrained_S_all 1.248
_refine_ls_R_factor_all 0.0817
_refine_ls_R_factor_gt 0.0676
_refine_ls_shift/su_max 0.228
_refine_ls_shift/su_mean 0.002
_refine_ls_structure_factor_coef Fsqd
_refine_ls_weighting_details 'calc w=1/[\s^2^(Fo^2^)+(0.0246P)^2^+3.8238P] where P=(Fo^2^+2Fc^2^)/3'
_refine_ls_weighting_scheme calc
_refine_ls_wR_factor_gt 0.1422
_refine_ls_wR_factor_ref 0.1503
_reflns_number_gt 9576
_reflns_number_total 11046
_reflns_threshold_expression >2sigma(I)
_cod_original_cell_volume 2418.31(4)
_cod_database_code 4300224

loop_
_symmetry_equiv_pos_as_xyz
'x, y, z'
'-x, -y, -z'

loop_
_atom_site_label
_atom_site_type_symbol
_atom_site_fract_x
_atom_site_fract_y
_atom_site_fract_z
_atom_site_U_iso_or_equiv
_atom_site_adp_type
_atom_site_occupancy
_atom_site_symmetry_multiplicity
_atom_site_calc_flag
_atom_site_refinement_flags
_atom_site_disorder_assembly
_atom_site_disorder_group
Co1 Co 0.59296(3) 0.83310(3) 0.73646(2) 0.02367(10) Uani 1 1 d . . .
N1 N 0.6364(2) 0.6469(2) 0.76009(13) 0.0273(5) Uani 1 1 d . . .
N2 N 0.5356(2) 0.5988(2) 0.78801(12) 0.0258(5) Uani 1 1 d . . .
N3 N 0.4374(2) 0.8163(2) 0.69452(12) 0.0275(5) Uani 1 1 d . . .
N4 N 0.3699(2) 0.7388(2) 0.73172(12) 0.0256(5) Uani 1 1 d . . .
N5 N 0.4698(2) 0.8467(2) 0.83929(13) 0.0276(5) Uani 1 1 d . . .
N6 N 0.3921(2) 0.7703(2) 0.85403(12) 0.0253(5) Uani 1 1 d . . .
N7 N 0.7511(2) 0.8570(2) 0.77414(13) 0.0295(5) Uani 1 1 d . . .
N8 N 0.8167(2) 0.9308(2) 0.73208(13) 0.0294(5) Uani 1 1 d . . .
N9 N 0.7151(2) 0.8112(2) 0.63200(13) 0.0288(5) Uani 1 1 d . . .
N10 N 0.7950(2) 0.8843(2) 0.61159(13) 0.0301(5) Uani 1 1 d . . .
N11 N 0.5538(2) 1.0220(2) 0.71135(13) 0.0299(5) Uani 1 1 d . . .
N12 N 0.6528(2) 1.0617(2) 0.67077(14) 0.0330(6) Uani 1 1 d . . .
B1 B 0.4009(3) 0.6767(3) 0.80201(16) 0.0245(6) Uani 1 1 d . . .
H1 H 0.333(3) 0.627(2) 0.8246(15) 0.021(7) Uiso 1 1 d . . .
B2 B 0.7872(3) 0.9836(3) 0.65901(19) 0.0311(7) Uani 1 1 d . . .
H2 H 0.856(3) 1.037(3) 0.6320(16) 0.026(8) Uiso 1 1 d . . .
C1 C 0.7405(3) 0.5581(2) 0.75159(16) 0.0298(6) Uani 1 1 d . . .
C2 C 0.7056(3) 0.4525(3) 0.77452(18) 0.0375(7) Uani 1 1 d . . .
C3 C 0.5784(3) 0.4823(3) 0.79643(16) 0.0331(6) Uani 1 1 d . . .
C4 C 0.8680(3) 0.5784(3) 0.72103(18) 0.0383(7) Uani 1 1 d . . .
H4A H 0.8755 0.5994 0.6700 0.057 Uiso 1 1 calc R . .
H4B H 0.9322 0.5067 0.7280 0.057 Uiso 1 1 calc R . .
H4C H 0.8797 0.6425 0.7451 0.057 Uiso 1 1 calc R . .
C5 C 0.7568(4) 0.3215(3) 0.7821(3) 0.0708(14) Uani 1 1 d . . .
H5A H 0.8212 0.3016 0.8117 0.085 Uiso 1 1 calc R . .
H5B H 0.7937 0.2873 0.7350 0.085 Uiso 1 1 calc R . .
C6 C 0.6391(4) 0.2784(3) 0.8192(3) 0.0790(16) Uani 1 1 d . . .
H6A H 0.6321 0.2137 0.7927 0.095 Uiso 1 1 calc R . .
H6B H 0.6465 0.2480 0.8682 0.095 Uiso 1 1 calc R . .
C7 C 0.5208(4) 0.3803(3) 0.8216(3) 0.0621(12) Uani 1 1 d . . .
H7A H 0.4685 0.3692 0.7892 0.074 Uiso 1 1 calc R . .
H7B H 0.4695 0.3899 0.8705 0.074 Uiso 1 1 calc R . .
C8 C 0.3889(3) 0.8564(3) 0.63581(15) 0.0305(6) Uani 1 1 d . . .
C9 C 0.2900(3) 0.8055(3) 0.63593(16) 0.0321(6) Uani 1 1 d . . .
C10 C 0.2820(3) 0.7328(3) 0.69595(15) 0.0289(6) Uani 1 1 d . . .
C11 C 0.4400(3) 0.9405(3) 0.58046(17) 0.0402(7) Uani 1 1 d . . .
H11A H 0.3731 1.0109 0.5754 0.060 Uiso 1 1 calc R . .
H11B H 0.4719 0.9029 0.5347 0.060 Uiso 1 1 calc R . .
H11C H 0.5083 0.9624 0.5952 0.060 Uiso 1 1 calc R . .
C12 C 0.1949(4) 0.8009(4) 0.5936(2) 0.0528(10) Uani 1 1 d . . .
H12A H 0.2359 0.7651 0.5474 0.063 Uiso 1 1 calc R . .
H12B H 0.1422 0.8802 0.5850 0.063 Uiso 1 1 calc R . .
C13 C 0.1161(3) 0.7223(3) 0.6431(2) 0.0465(8) Uani 1 1 d . . .
H13A H 0.0313 0.7703 0.6628 0.056 Uiso 1 1 calc R . .
H13B H 0.1069 0.6603 0.6154 0.056 Uiso 1 1 calc R . .
C14 C 0.1838(3) 0.6656(3) 0.70481(19) 0.0461(8) Uani 1 1 d . . .
H14A H 0.1259 0.6770 0.7518 0.055 Uiso 1 1 calc R . .
H14B H 0.2216 0.5807 0.6989 0.055 Uiso 1 1 calc R . .
C15 C 0.4351(3) 0.9188(2) 0.89353(15) 0.0291(6) Uani 1 1 d . . .
C16 C 0.3341(3) 0.8901(3) 0.94245(16) 0.0315(6) Uani 1 1 d . . .
C17 C 0.3119(3) 0.7971(3) 0.91560(15) 0.0293(6) Uani 1 1 d . . .
C18 C 0.5005(3) 1.0143(3) 0.89531(18) 0.0404(7) Uani 1 1 d . . .
H18A H 0.5493 0.9945 0.9329 0.061 Uiso 1 1 calc R . .
H18B H 0.4379 1.0889 0.9050 0.061 Uiso 1 1 calc R . .
H18C H 0.5567 1.0217 0.8492 0.061 Uiso 1 1 calc R . .
C19 C 0.2427(4) 0.9240(4) 1.0109(2) 0.0524(9) Uani 1 1 d . . .
H19A H 0.1971 1.0077 1.0085 0.063 Uiso 1 1 calc R . .
H19B H 0.2854 0.9094 1.0517 0.063 Uiso 1 1 calc R . .
C20 C 0.1544(4) 0.8437(5) 1.0167(2) 0.0747(15) Uani 1 1 d . . .
H20A H 0.1449 0.8036 1.0646 0.090 Uiso 1 1 calc R . .
H20B H 0.0707 0.8912 1.0108 0.090 Uiso 1 1 calc R . .
C21 C 0.2050(3) 0.7527(3) 0.96028(19) 0.0490(9) Uani 1 1 d . . .
H21A H 0.2343 0.6732 0.9815 0.059 Uiso 1 1 calc R . .
H21B H 0.1415 0.7519 0.9325 0.059 Uiso 1 1 calc R . .
C22 C 0.7993(3) 0.8280(3) 0.83344(17) 0.0330(6) Uani 1 1 d . . .
C23 C 0.8956(3) 0.8844(3) 0.82883(19) 0.0443(8) Uani 1 1 d . . .
H23 H 0.9454 0.8802 0.8631 0.053 Uiso 1 1 calc R . .
C24 C 0.9035(3) 0.9471(3) 0.76463(18) 0.0406(8) Uani 1 1 d . . .
H24 H 0.9611 0.9943 0.7463 0.049 Uiso 1 1 calc R . .
C25 C 0.7411(3) 0.7496(3) 0.89116(18) 0.0428(8) Uani 1 1 d . . .
H25A H 0.7048 0.7002 0.8676 0.051 Uiso 1 1 calc R . .
H25B H 0.6701 0.8012 0.9223 0.051 Uiso 1 1 calc R . .
C26 C 0.8207(4) 0.6670(3) 0.94007(18) 0.0443(8) Uani 1 1 d . . .
C27 C 0.8552(4) 0.7339(4) 0.9928(2) 0.0545(10) Uani 1 1 d . . .
H27A H 0.9014 0.6782 1.0245 0.082 Uiso 1 1 calc R . .
H27B H 0.7786 0.7817 1.0210 0.082 Uiso 1 1 calc R . .
H27C H 0.9079 0.7851 0.9667 0.082 Uiso 1 1 calc R . .
C28 C 0.9396(5) 0.5913(4) 0.8981(2) 0.0822(17) Uani 1 1 d . . .
H28A H 0.9913 0.6415 0.8698 0.123 Uiso 1 1 calc R . .
H28B H 0.9179 0.5440 0.8662 0.123 Uiso 1 1 calc R . .
H28C H 0.9865 0.5393 0.9309 0.123 Uiso 1 1 calc R . .
C29 C 0.7373(5) 0.5895(4) 0.9835(3) 0.0821(16) Uani 1 1 d . . .
H29A H 0.7156 0.5431 0.9512 0.123 Uiso 1 1 calc R . .
H29B H 0.6604 0.6393 1.0103 0.123 Uiso 1 1 calc R . .
H29C H 0.7826 0.5368 1.0167 0.123 Uiso 1 1 calc R . .
C30 C 0.7364(3) 0.7408(3) 0.57807(16) 0.0319(6) Uani 1 1 d . . .
C31 C 0.8308(3) 0.7690(3) 0.52338(17) 0.0426(8) Uani 1 1 d . . .
H31 H 0.8649 0.7327 0.4791 0.051 Uiso 1 1 calc R . .
C32 C 0.8639(3) 0.8598(3) 0.54688(17) 0.0397(7) Uani 1 1 d . . .
H32 H 0.9255 0.8986 0.5212 0.048 Uiso 1 1 calc R . .
C33 C 0.6567(3) 0.6542(3) 0.58382(18) 0.0367(7) Uani 1 1 d . . .
H33A H 0.5772 0.6973 0.5697 0.044 Uiso 1 1 calc R . .
H33B H 0.6350 0.6298 0.6348 0.044 Uiso 1 1 calc R . .
C34 C 0.7063(3) 0.5419(3) 0.54203(18) 0.0420(8) Uani 1 1 d . . .
C35 C 0.6070(4) 0.4700(3) 0.5680(2) 0.0529(10) Uani 1 1 d . . .
H35A H 0.6302 0.3994 0.5406 0.079 Uiso 1 1 calc R . .
H35B H 0.5249 0.5176 0.5612 0.079 Uiso 1 1 calc R . .
H35C H 0.6030 0.4473 0.6186 0.079 Uiso 1 1 calc R . .
C36 C 0.7158(5) 0.5700(4) 0.4619(2) 0.0623(11) Uani 1 1 d . . .
H36A H 0.7875 0.6043 0.4429 0.093 Uiso 1 1 calc R . .
H36B H 0.6386 0.6260 0.4537 0.093 Uiso 1 1 calc R . .
H36C H 0.7273 0.4978 0.4378 0.093 Uiso 1 1 calc R . .
C37 C 0.8315(4) 0.4687(4) 0.5576(2) 0.0627(11) Uani 1 1 d . . .
H37A H 0.8584 0.3974 0.5306 0.094 Uiso 1 1 calc R . .
H37B H 0.8216 0.4471 0.6086 0.094 Uiso 1 1 calc R . .
H37C H 0.8947 0.5145 0.5435 0.094 Uiso 1 1 calc R . .
C38 C 0.4507(3) 1.1112(3) 0.71259(18) 0.0362(7) Uani 1 1 d . . .
C39 C 0.4844(3) 1.2078(3) 0.6721(2) 0.0502(9) Uani 1 1 d . . .
H39 H 0.4305 1.2821 0.6637 0.060 Uiso 1 1 calc R . .
C40 C 0.6115(3) 1.1727(3) 0.6471(2) 0.0460(8) Uani 1 1 d . . .
H40 H 0.6620 1.2193 0.6178 0.055 Uiso 1 1 calc R . .
C41 C 0.3295(3) 1.0938(3) 0.7585(2) 0.0505(9) Uani 1 1 d . . .
H41A H 0.3392 1.0889 0.8085 0.061 Uiso 1 1 calc R . .
H41B H 0.3221 1.0157 0.7486 0.061 Uiso 1 1 calc R . .
C42 C 0.2048(3) 1.1787(3) 0.7551(2) 0.0483(9) Uani 1 1 d . . .
C43 C 0.1066(3) 1.1308(4) 0.8109(2) 0.0613(11) Uani 1 1 d . . .
H43A H 0.1234 1.1319 0.8584 0.092 Uiso 1 1 calc R . .
H43B H 0.1114 1.0501 0.8006 0.092 Uiso 1 1 calc R . .
H43C H 0.0226 1.1799 0.8091 0.092 Uiso 1 1 calc R . .
C44 C 0.1756(5) 1.1763(8) 0.6813(3) 0.122(3) Uani 1 1 d . . .
H44A H 0.0990 1.2367 0.6771 0.183 Uiso 1 1 calc R . .
H44B H 0.1634 1.0990 0.6754 0.183 Uiso 1 1 calc R . .
H44C H 0.2457 1.1915 0.6444 0.183 Uiso 1 1 calc R . .
C45 C 0.1980(6) 1.3008(4) 0.7714(4) 0.118(3) Uani 1 1 d . . .
H45A H 0.2329 1.2992 0.8138 0.176 Uiso 1 1 calc R . .
H45B H 0.1103 1.3459 0.7804 0.176 Uiso 1 1 calc R . .
H45C H 0.2465 1.3376 0.7309 0.176 Uiso 1 1 calc R . .

loop_
_atom_site_aniso_label
_atom_site_aniso_U_11
_atom_site_aniso_U_22
_atom_site_aniso_U_33
_atom_site_aniso_U_23
_atom_site_aniso_U_13
_atom_site_aniso_U_12
Co1 0.02061(18) 0.02289(18) 0.02675(19) 0.00491(14) -0.00143(14) -0.00932(13)
N1 0.0235(11) 0.0253(12) 0.0322(13) 0.0020(9) -0.0025(9) -0.0085(9)
N2 0.0255(11) 0.0235(11) 0.0275(12) 0.0023(9) -0.0012(9) -0.0095(9)
N3 0.0234(11) 0.0305(12) 0.0276(12) 0.0065(10) -0.0013(9) -0.0115(9)
N4 0.0225(11) 0.0276(12) 0.0274(12) 0.0017(9) -0.0015(9) -0.0113(9)
N5 0.0281(12) 0.0258(12) 0.0313(13) 0.0035(9) -0.0056(10) -0.0132(10)
N6 0.0228(11) 0.0262(11) 0.0253(12) 0.0029(9) -0.0003(9) -0.0091(9)
N7 0.0261(12) 0.0277(12) 0.0360(13) 0.0058(10) -0.0067(10) -0.0115(10)
N8 0.0254(12) 0.0280(12) 0.0371(14) 0.0026(10) -0.0044(10) -0.0139(10)
N9 0.0245(11) 0.0289(12) 0.0331(13) 0.0022(10) -0.0026(10) -0.0109(10)
N10 0.0243(11) 0.0343(13) 0.0318(13) 0.0083(10) -0.0026(10) -0.0141(10)
N11 0.0235(11) 0.0255(12) 0.0376(14) 0.0051(10) -0.0012(10) -0.0077(9)
N12 0.0299(13) 0.0253(12) 0.0422(15) 0.0091(10) -0.0037(11) -0.0115(10)
B1 0.0241(14) 0.0246(15) 0.0256(15) 0.0014(12) -0.0010(12) -0.0121(12)
B2 0.0254(15) 0.0306(17) 0.0370(18) 0.0081(14) -0.0024(13) -0.0135(13)
C1 0.0283(14) 0.0269(14) 0.0322(15) 0.0004(11) -0.0062(12) -0.0043(11)
C2 0.0361(16) 0.0251(15) 0.0462(19) 0.0029(13) -0.0082(14) -0.0005(12)
C3 0.0388(16) 0.0243(14) 0.0346(16) 0.0050(12) -0.0065(13) -0.0080(12)
C4 0.0250(14) 0.0401(17) 0.0461(19) -0.0024(14) -0.0042(13) -0.0041(13)
C5 0.059(3) 0.0289(19) 0.109(4) 0.011(2) -0.007(3) 0.0037(17)
C6 0.069(3) 0.031(2) 0.131(5) 0.024(2) -0.022(3) -0.0113(19)
C7 0.061(2) 0.0262(17) 0.091(3) 0.0090(18) 0.002(2) -0.0162(17)
C8 0.0292(14) 0.0300(15) 0.0292(15) 0.0031(11) -0.0017(12) -0.0072(12)
C9 0.0266(14) 0.0378(16) 0.0299(15) 0.0011(12) -0.0054(12) -0.0057(12)
C10 0.0206(13) 0.0344(15) 0.0306(15) -0.0041(12) -0.0008(11) -0.0078(11)
C11 0.0427(18) 0.0425(18) 0.0334(17) 0.0131(14) -0.0071(14) -0.0131(15)
C12 0.048(2) 0.074(3) 0.043(2) 0.0055(18) -0.0191(17) -0.0215(19)
C13 0.0333(17) 0.059(2) 0.053(2) -0.0105(17) -0.0139(15) -0.0143(16)
C14 0.0379(18) 0.062(2) 0.047(2) 0.0044(17) -0.0104(15) -0.0276(17)
C15 0.0303(14) 0.0265(14) 0.0304(15) 0.0018(11) -0.0061(12) -0.0079(11)
C16 0.0321(15) 0.0285(14) 0.0307(15) -0.0009(12) -0.0023(12) -0.0057(12)
C17 0.0277(14) 0.0303(14) 0.0282(14) 0.0041(11) -0.0019(11) -0.0094(11)
C18 0.0450(18) 0.0377(17) 0.0426(18) -0.0055(14) -0.0038(15) -0.0202(15)
C19 0.056(2) 0.053(2) 0.042(2) -0.0146(17) 0.0135(17) -0.0183(18)
C20 0.063(3) 0.100(4) 0.061(3) -0.036(3) 0.030(2) -0.043(3)
C21 0.045(2) 0.054(2) 0.045(2) -0.0084(16) 0.0172(16) -0.0248(17)
C22 0.0304(15) 0.0317(15) 0.0370(16) 0.0016(12) -0.0083(12) -0.0077(12)
C23 0.0415(18) 0.057(2) 0.0427(19) 0.0014(16) -0.0155(15) -0.0228(16)
C24 0.0375(17) 0.0497(19) 0.0428(18) 0.0004(15) -0.0088(14) -0.0254(15)
C25 0.0431(18) 0.0478(19) 0.0414(19) 0.0136(15) -0.0140(15) -0.0199(16)
C26 0.058(2) 0.0370(18) 0.0375(18) 0.0056(14) -0.0164(16) -0.0073(16)
C27 0.063(2) 0.057(2) 0.045(2) -0.0023(17) -0.0201(19) -0.0082(19)
C28 0.111(4) 0.057(3) 0.053(3) -0.006(2) -0.023(3) 0.030(3)
C29 0.123(4) 0.077(3) 0.067(3) 0.041(3) -0.047(3) -0.054(3)
C30 0.0292(14) 0.0354(16) 0.0303(15) 0.0014(12) -0.0038(12) -0.0095(12)
C31 0.0404(18) 0.059(2) 0.0286(16) -0.0056(15) 0.0005(13) -0.0177(16)
C32 0.0309(16) 0.053(2) 0.0338(17) 0.0047(14) 0.0025(13) -0.0184(14)
C33 0.0355(16) 0.0358(16) 0.0382(17) -0.0047(13) -0.0022(13) -0.0115(13)
C34 0.054(2) 0.0341(17) 0.0367(18) -0.0045(13) -0.0093(15) -0.0080(15)
C35 0.077(3) 0.0364(19) 0.052(2) -0.0033(16) -0.017(2) -0.0220(19)
C36 0.092(3) 0.060(3) 0.040(2) -0.0080(18) -0.010(2) -0.027(2)
C37 0.058(2) 0.052(2) 0.070(3) -0.015(2) -0.012(2) 0.0045(19)
C38 0.0298(15) 0.0284(15) 0.0444(18) 0.0047(13) -0.0041(13) -0.0023(12)
C39 0.0446(20) 0.0294(17) 0.064(2) 0.0150(16) -0.0034(17) -0.0012(14)
C40 0.0445(19) 0.0309(16) 0.057(2) 0.0164(15) -0.0033(16) -0.0132(14)
C41 0.0344(18) 0.0362(18) 0.069(3) 0.0095(17) 0.0009(17) -0.0022(14)
C42 0.0305(17) 0.057(2) 0.048(2) 0.0074(17) -0.0077(15) 0.0021(15)
C43 0.0245(17) 0.085(3) 0.064(3) 0.004(2) -0.0040(16) -0.0013(18)
C44 0.063(3) 0.241(9) 0.067(3) 0.038(4) -0.031(3) -0.049(4)
C45 0.088(4) 0.045(3) 0.178(7) -0.020(3) 0.041(4) 0.004(3)

loop_
_atom_type_symbol
_atom_type_description
_atom_type_scat_dispersion_real
_atom_type_scat_dispersion_imag
_atom_type_scat_source
C C 0.0033 0.0016 'International Tables Vol C Tables 4.2.6.8 and 6.1.1.4'
H H 0.0000 0.0000 'International Tables Vol C Tables 4.2.6.8 and 6.1.1.4'
B B 0.0013 0.0007 'International Tables Vol C Tables 4.2.6.8 and 6.1.1.4'
N N 0.0061 0.0033 'International Tables Vol C Tables 4.2.6.8 and 6.1.1.4'
Co Co 0.3494 0.9721 'International Tables Vol C Tables 4.2.6.8 and 6.1.1.4'

loop_
_geom_angle_atom_site_label_1
_geom_angle_atom_site_label_2
_geom_angle_atom_site_label_3
_geom_angle
_geom_angle_site_symmetry_1
_geom_angle_site_symmetry_3
_geom_angle_publ_flag
N5 Co1 N1 86.06(9) . . ?
N5 Co1 N3 87.33(9) . . ?
N1 Co1 N3 88.78(9) . . ?
N5 Co1 N7 94.70(9) . . ?
N1 Co1 N7 93.65(9) . . ?
N3 Co1 N7 176.93(9) . . ?
N5 Co1 N9 177.14(9) . . ?
N1 Co1 N9 91.58(9) . . ?
N3 Co1 N9 91.00(9) . . ?
N7 Co1 N9 87.07(9) . . ?
N5 Co1 N11 95.00(9) . . ?
N1 Co1 N11 178.55(9) . . ?
N3 Co1 N11 92.25(9) . . ?
N7 Co1 N11 85.29(9) . . ?
N9 Co1 N11 87.38(9) . . ?
C1 N1 N2 107.3(2) . . ?
C1 N1 Co1 136.31(19) . . ?
N2 N1 Co1 116.27(16) . . ?
C3 N2 N1 108.6(2) . . ?
C3 N2 B1 130.7(2) . . ?
N1 N2 B1 120.7(2) . . ?
C8 N3 N4 106.8(2) . . ?
C8 N3 Co1 136.79(18) . . ?
N4 N3 Co1 116.24(17) . . ?
C10 N4 N3 108.6(2) . . ?
C10 N4 B1 131.0(2) . . ?
N3 N4 B1 120.4(2) . . ?
C15 N5 N6 106.8(2) . . ?
C15 N5 Co1 137.50(19) . . ?
N6 N5 Co1 115.25(17) . . ?
C17 N6 N5 108.7(2) . . ?
C17 N6 B1 129.4(2) . . ?
N5 N6 B1 121.8(2) . . ?
C22 N7 N8 107.0(2) . . ?
C22 N7 Co1 137.14(19) . . ?
N8 N7 Co1 115.46(18) . . ?
C24 N8 N7 109.4(2) . . ?
C24 N8 B2 128.6(2) . . ?
N7 N8 B2 122.0(2) . . ?
C30 N9 N10 106.6(2) . . ?
C30 N9 Co1 136.21(19) . . ?
N10 N9 Co1 117.14(18) . . ?
C32 N10 N9 110.0(3) . . ?
C32 N10 B2 129.6(2) . . ?
N9 N10 B2 120.1(2) . . ?
C38 N11 N12 106.7(2) . . ?
C38 N11 Co1 136.4(2) . . ?
N12 N11 Co1 115.30(17) . . ?
C40 N12 N11 109.5(3) . . ?
C40 N12 B2 129.2(3) . . ?
N11 N12 B2 121.3(2) . . ?
N2 B1 N6 108.6(2) . . ?
N2 B1 N4 109.7(2) . . ?
N6 B1 N4 108.8(2) . . ?
N10 B2 N12 108.2(2) . . ?
N10 B2 N8 109.6(2) . . ?
N12 B2 N8 109.0(2) . . ?
N1 C1 C2 108.7(3) . . ?
N1 C1 C4 121.8(3) . . ?
C2 C1 C4 129.5(3) . . ?
C3 C2 C1 105.9(3) . . ?
C3 C2 C5 110.9(3) . . ?
C1 C2 C5 143.1(3) . . ?
N2 C3 C2 109.5(3) . . ?
N2 C3 C7 135.9(3) . . ?
C2 C3 C7 114.6(3) . . ?
C2 C5 C6 102.7(3) . . ?
C7 C6 C5 109.9(3) . . ?
C3 C7 C6 101.0(3) . . ?
N3 C8 C9 109.4(2) . . ?
N3 C8 C11 122.9(3) . . ?
C9 C8 C11 127.8(3) . . ?
C10 C9 C8 105.8(3) . . ?
C10 C9 C12 111.5(3) . . ?
C8 C9 C12 142.6(3) . . ?
N4 C10 C9 109.4(2) . . ?
N4 C10 C14 136.1(3) . . ?
C9 C10 C14 114.4(3) . . ?
C9 C12 C13 102.5(3) . . ?
C14 C13 C12 109.1(3) . . ?
C10 C14 C13 101.2(3) . . ?
N5 C15 C16 109.3(2) . . ?
N5 C15 C18 121.4(3) . . ?
C16 C15 C18 129.3(3) . . ?
C17 C16 C15 105.5(3) . . ?
C17 C16 C19 110.7(3) . . ?
C15 C16 C19 143.8(3) . . ?
N6 C17 C16 109.7(2) . . ?
N6 C17 C21 136.1(3) . . ?
C16 C17 C21 114.1(3) . . ?
C16 C19 C20 102.6(3) . . ?
C21 C20 C19 110.7(3) . . ?
C17 C21 C20 100.9(3) . . ?
N7 C22 C23 108.8(3) . . ?
N7 C22 C25 118.5(3) . . ?
C23 C22 C25 132.6(3) . . ?
C24 C23 C22 106.0(3) . . ?
N8 C24 C23 108.7(3) . . ?
C22 C25 C26 120.7(3) . . ?
C28 C26 C27 109.0(4) . . ?
C28 C26 C29 110.1(4) . . ?
C27 C26 C29 107.4(3) . . ?
C28 C26 C25 112.1(3) . . ?
C27 C26 C25 112.2(3) . . ?
C29 C26 C25 106.1(3) . . ?
N9 C30 C31 109.0(3) . . ?
N9 C30 C33 118.7(3) . . ?
C31 C30 C33 132.2(3) . . ?
C32 C31 C30 105.9(3) . . ?
N10 C32 C31 108.4(3) . . ?
C30 C33 C34 120.5(3) . . ?
C37 C34 C36 110.9(3) . . ?
C37 C34 C33 112.4(3) . . ?
C36 C34 C33 111.1(3) . . ?
C37 C34 C35 108.4(3) . . ?
C36 C34 C35 108.3(3) . . ?
C33 C34 C35 105.4(3) . . ?
N11 C38 C39 109.2(3) . . ?
N11 C38 C41 117.6(3) . . ?
C39 C38 C41 133.0(3) . . ?
C40 C39 C38 105.6(3) . . ?
N12 C40 C39 108.9(3) . . ?
C38 C41 C42 122.2(3) . . ?
C45 C42 C41 113.8(4) . . ?
C45 C42 C44 110.6(5) . . ?
C41 C42 C44 109.1(4) . . ?
C45 C42 C43 109.2(4) . . ?
C41 C42 C43 105.7(3) . . ?
C44 C42 C43 108.1(4) . . ?

loop_
_geom_bond_atom_site_label_1
_geom_bond_atom_site_label_2
_geom_bond_distance
_geom_bond_site_symmetry_2
_geom_bond_publ_flag
Co1 N5 2.145(2) . ?
Co1 N1 2.149(2) . ?
Co1 N3 2.152(2) . ?
Co1 N7 2.164(2) . ?
Co1 N9 2.168(2) . ?
Co1 N11 2.185(2) . ?
N1 C1 1.347(4) . ?
N1 N2 1.381(3) . ?
N2 C3 1.341(4) . ?
N2 B1 1.539(4) . ?
N3 C8 1.356(4) . ?
N3 N4 1.385(3) . ?
N4 C10 1.349(4) . ?
N4 B1 1.540(4) . ?
N5 C15 1.343(4) . ?
N5 N6 1.384(3) . ?
N6 C17 1.332(4) . ?
N6 B1 1.540(4) . ?
N7 C22 1.350(4) . ?
N7 N8 1.374(3) . ?
N8 C24 1.339(4) . ?
N8 B2 1.551(4) . ?
N9 C30 1.341(4) . ?
N9 N10 1.375(3) . ?
N10 C32 1.330(4) . ?
N10 B2 1.535(4) . ?
N11 C38 1.348(4) . ?
N11 N12 1.373(3) . ?
N12 C40 1.341(4) . ?
N12 B2 1.537(4) . ?
C1 C2 1.405(4) . ?
C1 C4 1.498(4) . ?
C2 C3 1.363(4) . ?
C2 C5 1.509(5) . ?
C3 C7 1.502(4) . ?
C5 C6 1.545(6) . ?
C6 C7 1.543(6) . ?
C8 C9 1.398(4) . ?
C8 C11 1.504(4) . ?
C9 C10 1.369(4) . ?
C9 C12 1.502(4) . ?
C10 C14 1.496(4) . ?
C12 C13 1.559(5) . ?
C13 C14 1.558(5) . ?
C15 C16 1.398(4) . ?
C15 C18 1.509(4) . ?
C16 C17 1.364(4) . ?
C16 C19 1.500(4) . ?
C17 C21 1.497(4) . ?
C19 C20 1.526(5) . ?
C20 C21 1.521(5) . ?
C22 C23 1.400(4) . ?
C22 C25 1.517(4) . ?
C23 C24 1.373(5) . ?
C25 C26 1.543(5) . ?
C26 C28 1.514(6) . ?
C26 C27 1.523(5) . ?
C26 C29 1.537(6) . ?
C30 C31 1.402(4) . ?
C30 C33 1.511(4) . ?
C31 C32 1.374(5) . ?
C33 C34 1.535(4) . ?
C34 C37 1.527(5) . ?
C34 C36 1.532(5) . ?
C34 C35 1.545(5) . ?
C38 C39 1.403(4) . ?
C38 C41 1.504(4) . ?
C39 C40 1.371(5) . ?
C41 C42 1.511(5) . ?
C42 C45 1.488(7) . ?
C42 C44 1.537(6) . ?
C42 C43 1.539(5) . ?
